data_2231758
loop_
_publ_author_name
'Ng, Seik Weng'

_publ_section_title
;
 A triclinic modification of 3,4-dihydroxybenzoic acid monohydrate
;
_journal_coeditor_code XU5306
_journal_issue 9
_journal_name_full 'Acta Crystallographica Section E'
_journal_page_first o2476
_journal_paper_doi 10.1107/S1600536811034635
_journal_volume 67
_journal_year 2011
_chemical_formula_iupac 'C7 H6 O4, H2 O'
_chemical_formula_moiety 'C7 H6 O4, H2 O'
_chemical_formula_sum 'C7 H8 O5'
_chemical_formula_weight 172.13
_chemical_name_systematic
;
3,4-dihydroxybenzoic acid monohydrate
;
_space_group_IT_number 2
_symmetry_cell_setting triclinic
_symmetry_space_group_name_Hall '-P 1'
_symmetry_space_group_name_H-M 'P -1'
_atom_sites_solution_hydrogens geom
_atom_sites_solution_primary direct
_atom_sites_solution_secondary difmap
_audit_creation_method SHELXL-97
_cell_angle_alpha 72.491(4)
_cell_angle_beta 89.901(3)
_cell_angle_gamma 74.457(3)
_cell_formula_units_Z 8
_cell_length_a 7.1105(3)
_cell_length_b 12.7807(5)
_cell_length_c 17.5318(7)
_cell_measurement_reflns_used 5539
_cell_measurement_temperature 100(2)
_cell_measurement_theta_max 74.24
_cell_measurement_theta_min 2.65
_cell_volume 1458.45(11)
_computing_cell_refinement 'CrysAlis PRO (Agilent, 2010)'
_computing_data_collection 'CrysAlis PRO (Agilent, 2010)'
_computing_data_reduction 'CrysAlis PRO (Agilent, 2010)'
_computing_molecular_graphics 'X-SEED (Barbour, 2001)'
_computing_publication_material 'publCIF (Westrip, 2010)'
_computing_structure_refinement 'SHELXL97 (Sheldrick, 2008)'
_computing_structure_solution 'SHELXS97 (Sheldrick, 2008)'
_diffrn_ambient_temperature 100(2)
_diffrn_detector_area_resol_mean 10.4041
_diffrn_measured_fraction_theta_full 0.957
_diffrn_measured_fraction_theta_max 0.957
_diffrn_measurement_device_type 'Agilent Technologies SuperNova Dual diffractometer with Atlas detector'
_diffrn_measurement_method '\w scan'
_diffrn_radiation_monochromator Mirror
_diffrn_radiation_source 'SuperNova (Cu) X-ray Source'
_diffrn_radiation_type CuK\a
_diffrn_radiation_wavelength 1.54184
_diffrn_reflns_av_R_equivalents 0.0195
_diffrn_reflns_av_sigmaI/netI 0.0226
_diffrn_reflns_limit_h_max 8
_diffrn_reflns_limit_h_min -8
_diffrn_reflns_limit_k_max 15
_diffrn_reflns_limit_k_min -12
_diffrn_reflns_limit_l_max 21
_diffrn_reflns_limit_l_min -19
_diffrn_reflns_number 9167
_diffrn_reflns_theta_full 69.99
_diffrn_reflns_theta_max 69.99
_diffrn_reflns_theta_min 2.65
_diffrn_standards_decay_% 0
_diffrn_standards_interval_count 0
_diffrn_standards_interval_time 0
_diffrn_standards_number 0
_exptl_absorpt_coefficient_mu 1.182
_exptl_absorpt_correction_T_max 0.8910
_exptl_absorpt_correction_T_min 0.7980
_exptl_absorpt_correction_type multi-scan
_exptl_absorpt_process_details '(CrysAlis PRO; Agilent, 2010)'
_exptl_crystal_colour colorless
_exptl_crystal_density_diffrn 1.568
_exptl_crystal_density_method 'not measured'
_exptl_crystal_description block
_exptl_crystal_F_000 720
_exptl_crystal_size_max 0.20
_exptl_crystal_size_mid 0.10
_exptl_crystal_size_min 0.10
_refine_diff_density_max 0.307
_refine_diff_density_min -0.346
_refine_ls_extinction_method none
_refine_ls_goodness_of_fit_ref 1.153
_refine_ls_hydrogen_treatment mixed
_refine_ls_matrix_type full
_refine_ls_number_parameters 513
_refine_ls_number_reflns 5301
_refine_ls_number_restraints 24
_refine_ls_restrained_S_all 1.151
_refine_ls_R_factor_all 0.0585
_refine_ls_R_factor_gt 0.0561
_refine_ls_shift/su_max 0.001
_refine_ls_shift/su_mean 0.001
_refine_ls_structure_factor_coef Fsqd
_refine_ls_weighting_details 'calc w=1/[\s^2^(Fo^2^)+(0.0556P)^2^+2.5625P] where P=(Fo^2^+2Fc^2^)/3'
_refine_ls_weighting_scheme calc
_refine_ls_wR_factor_gt 0.1593
_refine_ls_wR_factor_ref 0.1608
_reflns_number_gt 4910
_reflns_number_total 5301
_reflns_threshold_expression I>2\s(I)
_cod_data_source_file xu5306.cif
_cod_data_source_block I
_cod_original_cell_volume 1458.45(10)
_cod_database_code 2231758
_cod_database_fobs_code 2231758

loop_
_symmetry_equiv_pos_as_xyz
'x, y, z'
'-x, -y, -z'

loop_
_atom_site_type_symbol
_atom_site_label
_atom_site_fract_x
_atom_site_fract_y
_atom_site_fract_z
_atom_site_U_iso_or_equiv
_atom_site_adp_type
_atom_site_calc_flag
_atom_site_refinement_flags
_atom_site_occupancy
_atom_site_symmetry_multiplicity
O O1 1.2471(3) 0.40038(16) 0.61115(12) 0.0256(4) Uani d D 1 1
O O2 1.3653(3) 0.37601(17) 0.49778(12) 0.0300(5) Uani d . 1 1
O O3 1.6748(3) -0.04656(15) 0.56841(10) 0.0180(4) Uani d D 1 1
O O4 1.5861(3) -0.13742(16) 0.71721(11) 0.0252(4) Uani d D 1 1
O O5 1.2564(3) 0.58919(16) 0.41063(12) 0.0251(4) Uani d D 1 1
O O6 1.1385(3) 0.62121(16) 0.52267(12) 0.0284(5) Uani d . 1 1
O O7 0.8230(3) 1.05257(15) 0.42888(11) 0.0195(4) Uani d D 1 1
O O8 0.9107(3) 1.12551(16) 0.28104(11) 0.0248(4) Uani d D 1 1
O O9 0.8607(3) 0.89145(17) 0.11507(12) 0.0253(4) Uani d D 1 1
O O10 0.7645(3) 0.86456(16) 0.00291(12) 0.0284(5) Uani d . 1 1
O O11 0.8783(3) 0.44030(15) 0.07687(10) 0.0187(4) Uani d D 1 1
O O12 1.0448(3) 0.35333(16) 0.22821(11) 0.0236(4) Uani d D 1 1
O O13 0.6605(3) 1.07815(17) -0.08454(12) 0.0249(4) Uani d D 1 1
O O14 0.7424(3) 1.11112(16) 0.02742(12) 0.0289(5) Uani d . 1 1
O O15 0.6378(3) 1.54151(15) -0.06371(10) 0.0189(4) Uani d D 1 1
O O16 0.4748(3) 1.61621(16) -0.21018(11) 0.0249(4) Uani d D 1 1
O O1w 1.2446(4) 0.28526(18) 0.37766(13) 0.0341(5) Uani d D 1 1
O O2w 1.3495(4) 0.70908(18) 0.63249(12) 0.0331(5) Uani d D 1 1
O O3w 0.9674(4) 0.79992(18) -0.12887(12) 0.0338(5) Uani d D 1 1
O O4w 0.4321(4) 1.22050(17) 0.12445(12) 0.0330(5) Uani d D 1 1
C C1 1.3388(4) 0.3346(2) 0.56934(16) 0.0203(5) Uani d . 1 1
C C2 1.4042(4) 0.2126(2) 0.61156(15) 0.0177(5) Uani d . 1 1
C C3 1.5080(3) 0.1395(2) 0.57062(15) 0.0165(5) Uani d . 1 1
H H3A 1.5360 0.1702 0.5168 0.020 Uiso calc R 1 1
C C4 1.5690(3) 0.0240(2) 0.60809(15) 0.0157(5) Uani d . 1 1
C C5 1.5253(4) -0.0231(2) 0.68730(15) 0.0176(5) Uani d . 1 1
C C6 1.4231(4) 0.0501(2) 0.72805(15) 0.0195(5) Uani d . 1 1
H H6 1.3942 0.0193 0.7817 0.023 Uiso calc R 1 1
C C7 1.3637(4) 0.1667(2) 0.69096(15) 0.0190(5) Uani d . 1 1
H H7A 1.2953 0.2159 0.7193 0.023 Uiso calc R 1 1
C C8 1.1644(4) 0.6581(2) 0.45019(16) 0.0205(5) Uani d . 1 1
C C9 1.0988(4) 0.7786(2) 0.40319(15) 0.0180(5) Uani d . 1 1
C C10 0.9914(4) 0.8576(2) 0.43934(15) 0.0168(5) Uani d . 1 1
H H10 0.9615 0.8316 0.4934 0.020 Uiso calc R 1 1
C C11 0.9296(4) 0.9715(2) 0.39720(15) 0.0169(5) Uani d . 1 1
C C12 0.9758(4) 1.0115(2) 0.31738(15) 0.0183(5) Uani d . 1 1
C C13 1.0818(4) 0.9330(2) 0.28172(15) 0.0195(5) Uani d . 1 1
H H13A 1.1135 0.9590 0.2279 0.023 Uiso calc R 1 1
C C14 1.1415(4) 0.8177(2) 0.32373(15) 0.0185(5) Uani d . 1 1
H H14 1.2118 0.7648 0.2984 0.022 Uiso calc R 1 1
C C15 0.8338(4) 0.8252(2) 0.07383(16) 0.0204(5) Uani d . 1 1
C C16 0.8902(4) 0.7023(2) 0.11704(15) 0.0180(5) Uani d . 1 1
C C17 0.8602(3) 0.6279(2) 0.07704(15) 0.0163(5) Uani d . 1 1
H H17A 0.8046 0.6572 0.0230 0.020 Uiso calc R 1 1
C C18 0.9116(4) 0.5119(2) 0.11619(15) 0.0165(5) Uani d . 1 1
C C19 0.9973(4) 0.4682(2) 0.19596(15) 0.0179(5) Uani d . 1 1
C C20 1.0265(4) 0.5431(2) 0.23495(15) 0.0198(5) Uani d . 1 1
H H20 1.0834 0.5141 0.2888 0.024 Uiso calc R 1 1
C C21 0.9735(4) 0.6593(2) 0.19609(16) 0.0190(5) Uani d . 1 1
H H21 0.9939 0.7100 0.2232 0.023 Uiso calc R 1 1
C C22 0.6821(4) 1.1473(2) -0.04506(16) 0.0213(6) Uani d . 1 1
C C23 0.6298(4) 1.2688(2) -0.09188(15) 0.0181(5) Uani d . 1 1
C C24 0.6587(4) 1.3467(2) -0.05472(15) 0.0170(5) Uani d . 1 1
H H24A 0.7125 1.3200 -0.0005 0.020 Uiso calc R 1 1
C C25 0.6095(4) 1.4616(2) -0.09623(15) 0.0166(5) Uani d . 1 1
C C26 0.5238(4) 1.5018(2) -0.17551(15) 0.0172(5) Uani d . 1 1
C C27 0.4966(4) 1.4243(2) -0.21265(15) 0.0196(5) Uani d . 1 1
H H27 0.4411 1.4510 -0.2666 0.023 Uiso calc R 1 1
C C28 0.5500(4) 1.3081(2) -0.17132(16) 0.0191(5) Uani d . 1 1
H H28 0.5322 1.2554 -0.1971 0.023 Uiso calc R 1 1
H H1 1.212(5) 0.4696(12) 0.5821(17) 0.030(9) Uiso d D 1 1
H H3 1.694(5) -0.1161(11) 0.5938(18) 0.031(9) Uiso d D 1 1
H H4 1.557(6) -0.162(3) 0.7646(10) 0.051(12) Uiso d D 1 1
H H5 1.289(5) 0.5224(15) 0.4440(17) 0.039(10) Uiso d D 1 1
H H7 0.781(6) 1.016(3) 0.4706(16) 0.065(14) Uiso d D 1 1
H H8 0.942(6) 1.143(4) 0.2336(11) 0.062(13) Uiso d D 1 1
H H9 0.811(7) 0.9575(19) 0.083(2) 0.078(16) Uiso d D 1 1
H H11 0.916(5) 0.3703(11) 0.1026(19) 0.038(10) Uiso d D 1 1
H H12 1.100(5) 0.335(3) 0.2745(11) 0.045(11) Uiso d D 1 1
H H13 0.689(6) 1.0076(12) -0.060(2) 0.061(14) Uiso d D 1 1
H H15 0.710(5) 1.511(3) -0.0201(13) 0.049(12) Uiso d D 1 1
H H16 0.416(6) 1.629(4) -0.2551(13) 0.054(12) Uiso d D 1 1
H H1w1 1.193(7) 0.315(5) 0.412(3) 0.12(2) Uiso d D 1 1
H H1w2 1.358(4) 0.293(6) 0.372(4) 0.13(3) Uiso d D 1 1
H H2w1 1.280(5) 0.683(3) 0.608(2) 0.055(13) Uiso d D 1 1
H H2w2 1.293(5) 0.7797(11) 0.623(2) 0.046(11) Uiso d D 1 1
H H3w1 0.994(6) 0.825(4) -0.092(2) 0.073(16) Uiso d D 1 1
H H3w2 0.855(4) 0.791(5) -0.124(3) 0.12(3) Uiso d D 1 1
H H4w1 0.544(4) 1.189(3) 0.112(3) 0.091(19) Uiso d D 1 1
H H4w2 0.425(5) 1.2913(11) 0.114(2) 0.045(11) Uiso d D 1 1

loop_
_atom_site_aniso_label
_atom_site_aniso_U_11
_atom_site_aniso_U_22
_atom_site_aniso_U_33
_atom_site_aniso_U_12
_atom_site_aniso_U_13
_atom_site_aniso_U_23
O1 0.0350(11) 0.0155(11) 0.0266(10) -0.0025(8) 0.0079(8) -0.0112(8)
O2 0.0478(12) 0.0167(10) 0.0235(10) -0.0033(9) 0.0084(9) -0.0084(8)
O3 0.0251(9) 0.0119(10) 0.0149(9) -0.0010(7) 0.0031(7) -0.0049(7)
O4 0.0350(11) 0.0174(10) 0.0181(10) -0.0018(8) 0.0062(8) -0.0030(8)
O5 0.0351(11) 0.0157(11) 0.0237(10) -0.0015(8) 0.0047(8) -0.0099(8)
O6 0.0437(12) 0.0168(10) 0.0246(10) -0.0057(9) 0.0097(9) -0.0087(8)
O7 0.0269(10) 0.0138(9) 0.0170(9) -0.0024(7) 0.0049(7) -0.0064(7)
O8 0.0351(11) 0.0176(10) 0.0174(9) -0.0043(8) 0.0057(8) -0.0024(8)
O9 0.0362(11) 0.0163(11) 0.0247(10) -0.0057(8) -0.0017(8) -0.0099(8)
O10 0.0464(12) 0.0152(10) 0.0230(10) -0.0049(9) -0.0029(9) -0.0081(8)
O11 0.0292(10) 0.0120(10) 0.0146(9) -0.0049(7) -0.0020(7) -0.0046(7)
O12 0.0348(11) 0.0158(10) 0.0168(9) -0.0042(8) -0.0055(8) -0.0027(7)
O13 0.0368(11) 0.0161(11) 0.0245(10) -0.0074(8) 0.0012(8) -0.0102(8)
O14 0.0463(12) 0.0154(10) 0.0229(10) -0.0037(9) -0.0040(9) -0.0075(8)
O15 0.0281(10) 0.0131(9) 0.0147(9) -0.0041(7) -0.0014(7) -0.0046(7)
O16 0.0376(11) 0.0175(10) 0.0162(9) -0.0053(8) -0.0043(8) -0.0023(7)
O1w 0.0593(15) 0.0198(11) 0.0204(10) -0.0069(10) -0.0070(10) -0.0061(8)
O2w 0.0565(14) 0.0154(11) 0.0212(10) -0.0006(10) -0.0084(9) -0.0053(8)
O3w 0.0538(15) 0.0214(11) 0.0203(10) -0.0014(10) 0.0076(9) -0.0057(8)
O4w 0.0621(15) 0.0156(11) 0.0192(10) -0.0077(10) 0.0083(10) -0.0053(8)
C1 0.0218(12) 0.0198(14) 0.0232(13) -0.0056(10) 0.0034(10) -0.0126(11)
C2 0.0175(12) 0.0183(14) 0.0195(12) -0.0052(10) 0.0002(9) -0.0090(10)
C3 0.0181(12) 0.0179(14) 0.0154(12) -0.0061(10) 0.0007(9) -0.0070(10)
C4 0.0171(11) 0.0158(13) 0.0159(12) -0.0038(9) 0.0011(9) -0.0080(10)
C5 0.0198(12) 0.0175(14) 0.0152(12) -0.0051(10) 0.0012(9) -0.0048(10)
C6 0.0215(12) 0.0232(14) 0.0154(12) -0.0066(10) 0.0038(9) -0.0079(10)
C7 0.0175(12) 0.0231(14) 0.0204(13) -0.0051(10) 0.0033(9) -0.0127(11)
C8 0.0228(13) 0.0182(14) 0.0237(13) -0.0058(10) 0.0038(10) -0.0111(11)
C9 0.0178(12) 0.0188(14) 0.0206(13) -0.0058(10) 0.0014(9) -0.0102(10)
C10 0.0185(12) 0.0180(14) 0.0156(12) -0.0052(10) 0.0014(9) -0.0078(10)
C11 0.0175(11) 0.0192(14) 0.0176(12) -0.0050(10) 0.0026(9) -0.0111(10)
C12 0.0202(12) 0.0163(14) 0.0190(12) -0.0059(10) -0.0007(10) -0.0056(10)
C13 0.0193(12) 0.0254(15) 0.0173(12) -0.0077(10) 0.0031(9) -0.0103(10)
C14 0.0175(12) 0.0227(14) 0.0201(13) -0.0064(10) 0.0029(9) -0.0126(10)
C15 0.0216(13) 0.0190(14) 0.0226(13) -0.0046(10) 0.0032(10) -0.0104(11)
C16 0.0173(12) 0.0172(13) 0.0211(13) -0.0042(10) 0.0036(10) -0.0089(10)
C17 0.0172(11) 0.0161(13) 0.0155(12) -0.0034(10) 0.0032(9) -0.0059(10)
C18 0.0175(11) 0.0164(13) 0.0180(12) -0.0045(10) 0.0029(9) -0.0089(10)
C19 0.0183(12) 0.0166(13) 0.0177(12) -0.0029(10) 0.0021(9) -0.0056(10)
C20 0.0196(12) 0.0237(14) 0.0166(12) -0.0039(10) 0.0005(9) -0.0090(10)
C21 0.0178(12) 0.0215(14) 0.0219(13) -0.0051(10) 0.0035(10) -0.0131(11)
C22 0.0224(13) 0.0206(14) 0.0231(13) -0.0049(11) 0.0023(10) -0.0109(11)
C23 0.0176(12) 0.0173(14) 0.0205(13) -0.0041(10) 0.0032(9) -0.0083(10)
C24 0.0186(12) 0.0170(13) 0.0144(12) -0.0029(10) 0.0012(9) -0.0055(10)
C25 0.0177(11) 0.0163(13) 0.0173(12) -0.0047(10) 0.0032(9) -0.0075(10)
C26 0.0190(12) 0.0166(13) 0.0142(12) -0.0040(10) 0.0029(9) -0.0031(10)
C27 0.0199(12) 0.0261(15) 0.0146(12) -0.0072(10) 0.0030(9) -0.0086(10)
C28 0.0185(12) 0.0229(14) 0.0208(13) -0.0070(10) 0.0049(10) -0.0131(11)

loop_
_atom_type_symbol
_atom_type_description
_atom_type_scat_dispersion_real
_atom_type_scat_dispersion_imag
_atom_type_scat_source
C C 0.0181 0.0091 'International Tables Vol C Tables 4.2.6.8 and 6.1.1.4'
H H 0.0000 0.0000 'International Tables Vol C Tables 4.2.6.8 and 6.1.1.4'
O O 0.0492 0.0322 'International Tables Vol C Tables 4.2.6.8 and 6.1.1.4'

loop_
_geom_angle_atom_site_label_1
_geom_angle_atom_site_label_2
_geom_angle_atom_site_label_3
_geom_angle
C1 O1 H1 110(2)
C4 O3 H3 113(2)
C5 O4 H4 112(3)
C8 O5 H5 107(3)
C11 O7 H7 105(3)
C12 O8 H8 111(3)
C15 O9 H9 102(3)
C18 O11 H11 116(3)
C19 O12 H12 108(3)
C22 O13 H13 119(3)
C25 O15 H15 112(3)
C26 O16 H16 106(3)
H1w1 O1w H1w2 109(2)
H2w1 O2w H2w2 107(2)
H3w1 O3w H3w2 109(2)
H4w1 O4w H4w2 106(2)
O2 C1 O1 121.1(2)
O2 C1 C2 122.6(2)
O1 C1 C2 116.3(2)
C7 C2 C3 119.6(2)
C7 C2 C1 121.9(2)
C3 C2 C1 118.5(2)
C4 C3 C2 120.1(2)
C4 C3 H3A 120.0
C2 C3 H3A 120.0
O3 C4 C3 119.7(2)
O3 C4 C5 119.6(2)
C3 C4 C5 120.7(2)
O4 C5 C6 125.2(2)
O4 C5 C4 115.7(2)
C6 C5 C4 119.1(2)
C7 C6 C5 120.5(2)
C7 C6 H6 119.8
C5 C6 H6 119.8
C6 C7 C2 120.1(2)
C6 C7 H7A 120.0
C2 C7 H7A 120.0
O6 C8 O5 121.6(2)
O6 C8 C9 123.4(2)
O5 C8 C9 115.0(2)
C14 C9 C10 119.2(2)
C14 C9 C8 121.8(2)
C10 C9 C8 119.0(2)
C11 C10 C9 120.5(2)
C11 C10 H10 119.8
C9 C10 H10 119.8
C10 C11 O7 123.2(2)
C10 C11 C12 120.4(2)
O7 C11 C12 116.4(2)
O8 C12 C13 124.9(2)
O8 C12 C11 116.1(2)
C13 C12 C11 118.9(2)
C14 C13 C12 120.7(2)
C14 C13 H13A 119.6
C12 C13 H13A 119.6
C13 C14 C9 120.2(2)
C13 C14 H14 119.9
C9 C14 H14 119.9
O10 C15 O9 121.9(2)
O10 C15 C16 122.2(2)
O9 C15 C16 115.9(2)
C21 C16 C17 120.1(2)
C21 C16 C15 121.4(2)
C17 C16 C15 118.5(2)
C18 C17 C16 119.8(2)
C18 C17 H17A 120.1
C16 C17 H17A 120.1
O11 C18 C17 119.2(2)
O11 C18 C19 120.7(2)
C17 C18 C19 120.1(2)
O12 C19 C20 125.2(2)
O12 C19 C18 115.3(2)
C20 C19 C18 119.4(2)
C21 C20 C19 120.5(2)
C21 C20 H20 119.7
C19 C20 H20 119.7
C20 C21 C16 120.0(2)
C20 C21 H21 120.0
C16 C21 H21 120.0
O14 C22 O13 121.7(2)
O14 C22 C23 122.8(2)
O13 C22 C23 115.5(2)
C28 C23 C24 119.8(2)
C28 C23 C22 121.7(2)
C24 C23 C22 118.5(2)
C25 C24 C23 120.4(2)
C25 C24 H24A 119.8
C23 C24 H24A 119.8
O15 C25 C24 123.1(2)
O15 C25 C26 116.9(2)
C24 C25 C26 120.0(2)
O16 C26 C27 124.9(2)
O16 C26 C25 115.6(2)
C27 C26 C25 119.5(2)
C28 C27 C26 120.4(2)
C28 C27 H27 119.8
C26 C27 H27 119.8
C27 C28 C23 119.9(2)
C27 C28 H28 120.1
C23 C28 H28 120.1

loop_
_geom_bond_atom_site_label_1
_geom_bond_atom_site_label_2
_geom_bond_distance
O1 C1 1.321(3)
O1 H1 0.846(10)
O2 C1 1.242(3)
O3 C4 1.369(3)
O3 H3 0.839(10)
O4 C5 1.341(3)
O4 H4 0.841(10)
O5 C8 1.320(3)
O5 H5 0.847(10)
O6 C8 1.248(3)
O7 C11 1.371(3)
O7 H7 0.842(10)
O8 C12 1.351(3)
O8 H8 0.839(10)
O9 C15 1.316(3)
O9 H9 0.843(10)
O10 C15 1.239(3)
O11 C18 1.365(3)
O11 H11 0.840(10)
O12 C19 1.351(3)
O12 H12 0.841(10)
O13 C22 1.314(3)
O13 H13 0.841(10)
O14 C22 1.247(3)
O15 C25 1.368(3)
O15 H15 0.844(10)
O16 C26 1.350(3)
O16 H16 0.843(10)
O1w H1w1 0.843(10)
O1w H1w2 0.842(10)
O2w H2w1 0.847(10)
O2w H2w2 0.849(10)
O3w H3w1 0.845(10)
O3w H3w2 0.842(10)
O4w H4w1 0.848(10)
O4w H4w2 0.855(10)
C1 C2 1.454(4)
C2 C7 1.401(4)
C2 C3 1.402(3)
C3 C4 1.369(4)
C3 H3A 0.9500
C4 C5 1.408(3)
C5 C6 1.396(4)
C6 C7 1.379(4)
C6 H6 0.9500
C7 H7A 0.9500
C8 C9 1.457(4)
C9 C14 1.394(4)
C9 C10 1.405(3)
C10 C11 1.368(4)
C10 H10 0.9500
C11 C12 1.409(4)
C12 C13 1.391(4)
C13 C14 1.381(4)
C13 H13A 0.9500
C14 H14 0.9500
C15 C16 1.466(4)
C16 C21 1.394(4)
C16 C17 1.397(3)
C17 C18 1.380(4)
C17 H17A 0.9500
C18 C19 1.410(3)
C19 C20 1.388(4)
C20 C21 1.380(4)
C20 H20 0.9500
C21 H21 0.9500
C22 C23 1.466(4)
C23 C28 1.394(4)
C23 C24 1.398(4)
C24 C25 1.375(4)
C24 H24A 0.9500
C25 C26 1.404(3)
C26 C27 1.391(4)
C27 C28 1.388(4)
C27 H27 0.9500
C28 H28 0.9500

loop_
_geom_hbond_atom_site_label_D
_geom_hbond_atom_site_label_H
_geom_hbond_atom_site_label_A
_geom_hbond_site_symmetry_A
_geom_hbond_distance_DH
_geom_hbond_distance_HA
_geom_hbond_distance_DA
_geom_hbond_angle_DHA
_geom_hbond_publ_flag
O1 H1 O6 . 0.850(10) 1.830(10) 2.678(3) 178(3) yes
O3 H3 O1W 2_856 0.840(10) 1.990(10) 2.803(3) 163(3) yes
O4 H4 O4W 2_766 0.840(10) 1.86(2) 2.674(3) 163(4) yes
O5 H5 O2 . 0.850(10) 1.760(10) 2.593(3) 170(4) yes
O7 H7 O3 1_465 0.840(10) 1.910(10) 2.746(3) 172(4) yes
O8 H8 O3W 2_775 0.840(10) 1.940(10) 2.772(3) 171(4) yes
O9 H9 O14 . 0.840(10) 1.84(2) 2.664(3) 166(5) yes
O11 H11 O3W 2_765 0.840(10) 2.02(2) 2.824(3) 161(4) yes
O12 H12 O1W . 0.840(10) 1.920(10) 2.760(3) 175(4) yes
O13 H13 O10 . 0.840(10) 1.760(10) 2.599(3) 171(5) yes
O15 H15 O11 1_565 0.840(10) 1.910(10) 2.754(2) 178(4) yes
O16 H16 O2W 1_464 0.840(10) 1.92(2) 2.699(3) 153(4) yes
O1W H1W1 O2 . 0.840(10) 2.36(5) 2.920(3) 124(4) yes
O1W H1W2 O2W 2_866 0.840(10) 2.070(10) 2.911(4) 173(7) yes
O2W H2W1 O6 . 0.850(10) 2.240(10) 3.071(3) 168(4) yes
O2W H2W2 O7 2_776 0.850(10) 2.00(2) 2.823(3) 165(4) yes
O3W H3W1 O10 . 0.850(10) 2.40(4) 2.933(3) 122(3) yes
O3W H3W2 O4W 2_675 0.840(10) 2.080(10) 2.920(4) 174(6) yes
O4W H4W1 O14 . 0.850(10) 2.30(3) 3.079(3) 152(5) yes
O4W H4W2 O15 2_685 0.860(10) 1.970(10) 2.806(3) 164(4) yes

loop_
_geom_torsion_atom_site_label_1
_geom_torsion_atom_site_label_2
_geom_torsion_atom_site_label_3
_geom_torsion_atom_site_label_4
_geom_torsion
O2 C1 C2 C7 -176.4(2)
O1 C1 C2 C7 3.1(4)
O2 C1 C2 C3 2.5(4)
O1 C1 C2 C3 -177.9(2)
C7 C2 C3 C4 0.1(4)
C1 C2 C3 C4 -178.9(2)
C2 C3 C4 O3 -178.2(2)
C2 C3 C4 C5 1.3(4)
O3 C4 C5 O4 -2.7(3)
C3 C4 C5 O4 177.8(2)
O3 C4 C5 C6 177.8(2)
C3 C4 C5 C6 -1.7(4)
O4 C5 C6 C7 -178.6(2)
C4 C5 C6 C7 0.7(4)
C5 C6 C7 C2 0.6(4)
C3 C2 C7 C6 -1.0(4)
C1 C2 C7 C6 178.0(2)
O6 C8 C9 C14 175.7(3)
O5 C8 C9 C14 -3.6(4)
O6 C8 C9 C10 -3.6(4)
O5 C8 C9 C10 177.0(2)
C14 C9 C10 C11 -0.1(4)
C8 C9 C10 C11 179.3(2)
C9 C10 C11 O7 179.5(2)
C9 C10 C11 C12 -1.1(4)
C10 C11 C12 O8 -179.1(2)
O7 C11 C12 O8 0.3(3)
C10 C11 C12 C13 1.3(4)
O7 C11 C12 C13 -179.3(2)
O8 C12 C13 C14 -179.7(2)
C11 C12 C13 C14 -0.2(4)
C12 C13 C14 C9 -1.1(4)
C10 C9 C14 C13 1.2(4)
C8 C9 C14 C13 -178.1(2)
O10 C15 C16 C21 178.0(2)
O9 C15 C16 C21 -2.1(4)
O10 C15 C16 C17 -1.5(4)
O9 C15 C16 C17 178.3(2)
C21 C16 C17 C18 0.6(4)
C15 C16 C17 C18 -179.9(2)
C16 C17 C18 O11 178.8(2)
C16 C17 C18 C19 -1.1(4)
O11 C18 C19 O12 1.1(3)
C17 C18 C19 O12 -179.0(2)
O11 C18 C19 C20 -178.9(2)
C17 C18 C19 C20 1.0(4)
O12 C19 C20 C21 179.6(2)
C18 C19 C20 C21 -0.4(4)
C19 C20 C21 C16 -0.1(4)
C17 C16 C21 C20 0.0(4)
C15 C16 C21 C20 -179.5(2)
O14 C22 C23 C28 -175.5(3)
O13 C22 C23 C28 4.2(4)
O14 C22 C23 C24 3.5(4)
O13 C22 C23 C24 -176.8(2)
C28 C23 C24 C25 -0.3(4)
C22 C23 C24 C25 -179.3(2)
C23 C24 C25 O15 -178.7(2)
C23 C24 C25 C26 2.1(4)
O15 C25 C26 O16 -1.4(3)
C24 C25 C26 O16 177.8(2)
O15 C25 C26 C27 178.1(2)
C24 C25 C26 C27 -2.6(4)
O16 C26 C27 C28 -179.2(2)
C25 C26 C27 C28 1.3(4)
C26 C27 C28 C23 0.6(4)
C24 C23 C28 C27 -1.1(4)
C22 C23 C28 C27 177.9(2)

loop_
_cod_related_entry_id
_cod_related_entry_database
_cod_related_entry_code
1 ChemSpider 27473658
